data_4032957
loop_
_publ_author_name
'Ren, Anni'
'Lang, Bo'
'Lin, Jialun'
'Lu, Ping'
'Wang, Yanguang'

_publ_section_title
;
 4-Diazoisochroman-3-imines: A Class of Metal Carbene Precursors for the
 Synthesis of Isochromene Derivatives.
;
_journal_issue 20
_journal_name_full 'The Journal of organic chemistry'
_journal_page_first 10953
_journal_page_last 10959
_journal_paper_doi 10.1021/acs.joc.7b01860
_journal_volume 82
_journal_year 2017
_chemical_formula_moiety 'C20 H18 N2 O5 S'
_chemical_formula_sum 'C20 H18 N2 O5 S'
_chemical_formula_weight 398.42
_space_group_crystal_system triclinic
_space_group_IT_number 2
_space_group_name_Hall '-P 1'
_space_group_name_H-M_alt 'P -1'
_symmetry_space_group_name_Hall '-P 1'
_symmetry_space_group_name_H-M 'P -1'
_atom_sites_solution_hydrogens geom
_atom_sites_solution_primary direct
_audit_creation_date 2017-04-28
_audit_creation_method
;
Olex2 1.2
(compiled 2017.03.28 svn.r3405 for OlexSys, GUI svn.r5335)
;
_cell_angle_alpha 81.946(7)
_cell_angle_beta 83.715(7)
_cell_angle_gamma 69.347(9)
_cell_formula_units_Z 2
_cell_length_a 8.5361(8)
_cell_length_b 9.5425(9)
_cell_length_c 12.0411(9)
_cell_measurement_reflns_used 1637
_cell_measurement_temperature 293(2)
_cell_measurement_theta_max 29.1866
_cell_measurement_theta_min 3.4769
_cell_volume 906.82(15)
_computing_cell_refinement
;
CrysAlisPro, Agilent Technologies,
Version 1.171.35.11 (release 16-05-2011 CrysAlis171 .NET)
(compiled May 16 2011,17:55:39)
;
_computing_data_collection
;
CrysAlisPro, Agilent Technologies,
Version 1.171.35.11 (release 16-05-2011 CrysAlis171 .NET)
(compiled May 16 2011,17:55:39)
;
_computing_data_reduction
;
CrysAlisPro, Agilent Technologies,
Version 1.171.35.11 (release 16-05-2011 CrysAlis171 .NET)
(compiled May 16 2011,17:55:39)
;
_computing_molecular_graphics 'Olex2 (Dolomanov et al., 2009)'
_computing_publication_material 'Olex2 (Dolomanov et al., 2009)'
_computing_structure_refinement 'ShelXL (Sheldrick, 2015)'
_computing_structure_solution 'ShelXS (Sheldrick, 2008)'
_diffrn_ambient_temperature 293.15
_diffrn_detector_area_resol_mean 10.3592
_diffrn_measured_fraction_theta_full 0.996
_diffrn_measured_fraction_theta_max 0.996
_diffrn_measurement_details
;
#__ type_ start__ end____ width___ exp.time_
  1 omega  -86.00    9.00   1.0000    2.0000
omega____ theta____ kappa____ phi______ frames
    -      -11.4683  -38.0000 -150.0000 95

#__ type_ start__ end____ width___ exp.time_
  2 omega  -82.00   15.00   1.0000    2.0000
omega____ theta____ kappa____ phi______ frames
    -      -11.4683  -77.0000  120.0000 97

#__ type_ start__ end____ width___ exp.time_
  3 omega  -45.00   55.00   1.0000    2.0000
omega____ theta____ kappa____ phi______ frames
    -      -11.4683   77.0000    0.0000 100
;
_diffrn_measurement_device_type 'Xcalibur, Atlas, Gemini ultra'
_diffrn_measurement_method '\w scans'
_diffrn_orient_matrix_UB_11 -0.0301600000
_diffrn_orient_matrix_UB_12 0.0597722000
_diffrn_orient_matrix_UB_13 -0.0430502000
_diffrn_orient_matrix_UB_21 0.0592502000
_diffrn_orient_matrix_UB_22 -0.0424554000
_diffrn_orient_matrix_UB_23 -0.0395148000
_diffrn_orient_matrix_UB_31 -0.0591489000
_diffrn_orient_matrix_UB_32 -0.0317939000
_diffrn_orient_matrix_UB_33 -0.0118176000
_diffrn_radiation_monochromator graphite
_diffrn_radiation_type MoK\a
_diffrn_radiation_wavelength 0.71073
_diffrn_reflns_av_R_equivalents 0.0327
_diffrn_reflns_av_unetI/netI 0.0548
_diffrn_reflns_Laue_measured_fraction_full 0.996
_diffrn_reflns_Laue_measured_fraction_max 0.996
_diffrn_reflns_limit_h_max 10
_diffrn_reflns_limit_h_min -10
_diffrn_reflns_limit_k_max 11
_diffrn_reflns_limit_k_min -10
_diffrn_reflns_limit_l_max 13
_diffrn_reflns_limit_l_min -14
_diffrn_reflns_number 6020
_diffrn_reflns_point_group_measured_fraction_full 0.996
_diffrn_reflns_point_group_measured_fraction_max 0.996
_diffrn_reflns_theta_full 25.242
_diffrn_reflns_theta_max 25.350
_diffrn_reflns_theta_min 3.484
_diffrn_source 'Enhance (Mo) X-ray Source'
_exptl_absorpt_coefficient_mu 0.215
_exptl_absorpt_correction_T_max 1.00000
_exptl_absorpt_correction_T_min 0.89958
_exptl_absorpt_correction_type multi-scan
_exptl_absorpt_process_details
;
CrysAlisPro, Agilent Technologies,
Version 1.171.35.11 (release 16-05-2011 CrysAlis171 .NET)
(compiled May 16 2011,17:55:39)
Empirical absorption correction using spherical harmonics,
 implemented in SCALE3 ABSPACK scaling algorithm.
;
_exptl_crystal_colour yellow
_exptl_crystal_colour_primary yellow
_exptl_crystal_density_diffrn 1.459
_exptl_crystal_description block
_exptl_crystal_F_000 416
_exptl_crystal_size_max 0.48
_exptl_crystal_size_mid 0.36
_exptl_crystal_size_min 0.3
_refine_diff_density_max 0.183
_refine_diff_density_min -0.374
_refine_diff_density_rms 0.049
_refine_ls_extinction_method none
_refine_ls_goodness_of_fit_ref 1.052
_refine_ls_hydrogen_treatment constr
_refine_ls_matrix_type full
_refine_ls_number_parameters 254
_refine_ls_number_reflns 3328
_refine_ls_number_restraints 0
_refine_ls_restrained_S_all 1.052
_refine_ls_R_factor_all 0.0740
_refine_ls_R_factor_gt 0.0513
_refine_ls_shift/su_max 0.000
_refine_ls_shift/su_mean 0.000
_refine_ls_structure_factor_coef Fsqd
_refine_ls_weighting_details 'w=1/[\s^2^(Fo^2^)+(0.0605P)^2^+0.1113P] where P=(Fo^2^+2Fc^2^)/3'
_refine_ls_weighting_scheme calc
_refine_ls_wR_factor_gt 0.1182
_refine_ls_wR_factor_ref 0.1401
_reflns_Friedel_coverage 0.000
_reflns_number_gt 2436
_reflns_number_total 3328
_reflns_threshold_expression 'I > 2\s(I)'
_cod_data_source_file jo7b01860_si_002.cif
_cod_data_source_block 170428_lb20170314_a_compound_5e
_cod_depositor_comments 'Adding full bibliography for 4032955--4032957.cif.'
_cod_original_cell_volume 906.83(15)
_cod_database_code 4032957
_shelx_shelxl_version_number 2016/6
_chemical_oxdiff_formula 'c10 h10 n2 o8 s1'
_shelx_space_group_comment
;
The symmetry employed for this shelxl refinement is uniquely defined
by the following loop, which should always be used as a source of
symmetry information in preference to the above space-group names.
They are only intended as comments.
;
_shelx_estimated_absorpt_t_max 0.938
_shelx_estimated_absorpt_t_min 0.904
_reflns_odcompleteness_completeness 99.60
_reflns_odcompleteness_iscentric 1
_reflns_odcompleteness_theta 26.32
_olex2_refinement_description
;
1. Fixed Uiso
 At 1.2 times of:
  All C(H) groups, All C(H,H) groups
 At 1.5 times of:
  All C(H,H,H) groups
2.a Secondary CH2 refined with riding coordinates:
 C7(H7A,H7B), C10(H10A,H10B), C13(H13A,H13B)
2.b Aromatic/amide H refined with riding coordinates:
 C1(H1), C2(H2), C3(H3), C4(H4), C12(H12), C16(H16), C17(H17), C19(H19),
 C20(H20)
2.c Idealised Me refined as rotating group:
 C14(H14A,H14B,H14C)
;
_olex2_submission_special_instructions 'No special instructions were received'

loop_
_space_group_symop_operation_xyz
'x, y, z'
'-x, -y, -z'

loop_
_atom_site_label
_atom_site_type_symbol
_atom_site_fract_x
_atom_site_fract_y
_atom_site_fract_z
_atom_site_U_iso_or_equiv
_atom_site_adp_type
_atom_site_occupancy
_atom_site_site_symmetry_order
_atom_site_calc_flag
_atom_site_refinement_flags_posn
S1 S 0.61712(8) 0.15267(7) 0.12321(5) 0.0436(2) Uani 1 1 d .
O1 O 1.0005(2) 0.08192(19) 0.16469(14) 0.0470(5) Uani 1 1 d .
O2 O 0.6060(3) 0.2377(2) 0.21354(15) 0.0589(6) Uani 1 1 d .
O3 O 0.4814(2) 0.1066(2) 0.10455(16) 0.0564(5) Uani 1 1 d .
O4 O 0.7986(3) 0.6133(3) -0.2945(2) 0.0924(8) Uani 1 1 d .
O5 O 0.6359(3) 0.5370(2) -0.37687(19) 0.0802(7) Uani 1 1 d .
N1 N 0.7821(3) 0.0030(2) 0.13961(17) 0.0429(5) Uani 1 1 d .
N2 N 0.7117(3) 0.5361(3) -0.2968(2) 0.0603(7) Uani 1 1 d .
C1 C 1.2992(3) -0.0136(3) 0.3830(2) 0.0485(7) Uani 1 1 d .
H1 H 1.356369 0.052729 0.357459 0.058 Uiso 1 1 calc R
C2 C 1.3588(4) -0.1260(3) 0.4698(2) 0.0528(7) Uani 1 1 d .
H2 H 1.455292 -0.134203 0.503207 0.063 Uiso 1 1 calc R
C3 C 1.2758(3) -0.2252(3) 0.5067(2) 0.0496(7) Uani 1 1 d .
H3 H 1.316072 -0.300352 0.565118 0.060 Uiso 1 1 calc R
C4 C 1.1329(3) -0.2140(3) 0.4573(2) 0.0440(6) Uani 1 1 d .
H4 H 1.077921 -0.282190 0.482520 0.053 Uiso 1 1 calc R
C5 C 1.0699(3) -0.1021(3) 0.3705(2) 0.0372(6) Uani 1 1 d .
C6 C 1.1549(3) -0.0005(3) 0.3347(2) 0.0403(6) Uani 1 1 d .
C7 C 1.0772(4) 0.1272(3) 0.2478(2) 0.0489(7) Uani 1 1 d .
H7A H 0.992910 0.207974 0.284436 0.059 Uiso 1 1 calc R
H7B H 1.162799 0.165802 0.210702 0.059 Uiso 1 1 calc R
C8 C 0.9034(3) -0.0002(3) 0.2114(2) 0.0394(6) Uani 1 1 d .
C9 C 0.9242(3) -0.0865(3) 0.30934(19) 0.0374(6) Uani 1 1 d .
C10 C 0.8023(3) -0.1685(3) 0.3495(2) 0.0452(6) Uani 1 1 d .
H10A H 0.690391 -0.094271 0.355357 0.054 Uiso 1 1 calc R
H10B H 0.829057 -0.218281 0.424403 0.054 Uiso 1 1 calc R
C11 C 0.7992(3) -0.2850(3) 0.2764(2) 0.0469(7) Uani 1 1 d .
C12 C 0.8034(3) -0.2652(3) 0.1651(2) 0.0492(7) Uani 1 1 d .
H12 H 0.803450 -0.347329 0.131538 0.059 Uiso 1 1 calc R
C13 C 0.8080(4) -0.1321(3) 0.0849(2) 0.0465(6) Uani 1 1 d .
H13A H 0.915757 -0.158027 0.042425 0.056 Uiso 1 1 calc R
H13B H 0.721989 -0.109230 0.032150 0.056 Uiso 1 1 calc R
C14 C 0.7848(5) -0.4269(3) 0.3414(3) 0.0711(9) Uani 1 1 d .
H14A H 0.881893 -0.476557 0.383994 0.107 Uiso 1 1 calc GR
H14B H 0.777578 -0.492567 0.290154 0.107 Uiso 1 1 calc GR
H14C H 0.685918 -0.402236 0.391609 0.107 Uiso 1 1 calc GR
C15 C 0.6540(3) 0.2604(3) -0.0022(2) 0.0384(6) Uani 1 1 d .
C16 C 0.6106(3) 0.2360(3) -0.1030(2) 0.0454(6) Uani 1 1 d .
H16 H 0.568800 0.158936 -0.105959 0.054 Uiso 1 1 calc R
C17 C 0.6299(3) 0.3274(3) -0.1997(2) 0.0483(7) Uani 1 1 d .
H17 H 0.599281 0.313597 -0.268114 0.058 Uiso 1 1 calc R
C18 C 0.6944(3) 0.4381(3) -0.1933(2) 0.0452(6) Uani 1 1 d .
C19 C 0.7416(4) 0.4611(3) -0.0938(3) 0.0558(8) Uani 1 1 d .
H19 H 0.786820 0.536197 -0.091767 0.067 Uiso 1 1 calc R
C20 C 0.7213(4) 0.3721(3) 0.0024(2) 0.0524(7) Uani 1 1 d .
H20 H 0.752357 0.386535 0.070441 0.063 Uiso 1 1 calc R

loop_
_atom_site_aniso_label
_atom_site_aniso_U_11
_atom_site_aniso_U_22
_atom_site_aniso_U_33
_atom_site_aniso_U_23
_atom_site_aniso_U_13
_atom_site_aniso_U_12
S1 0.0386(4) 0.0504(4) 0.0375(4) 0.0008(3) -0.0045(3) -0.0115(3)
O1 0.0516(12) 0.0543(10) 0.0389(10) 0.0095(8) -0.0071(9) -0.0271(9)
O2 0.0639(14) 0.0606(12) 0.0415(11) -0.0103(9) -0.0083(10) -0.0052(10)
O3 0.0409(11) 0.0802(13) 0.0506(11) 0.0070(10) -0.0067(9) -0.0280(10)
O4 0.0903(19) 0.0783(16) 0.112(2) 0.0236(14) 0.0045(15) -0.0491(15)
O5 0.116(2) 0.0682(14) 0.0468(13) 0.0040(11) -0.0022(14) -0.0248(14)
N1 0.0448(13) 0.0418(11) 0.0405(12) 0.0012(9) -0.0133(10) -0.0120(10)
N2 0.0638(18) 0.0415(13) 0.0634(18) 0.0059(12) 0.0060(14) -0.0103(12)
C1 0.0448(16) 0.0580(16) 0.0483(16) -0.0052(13) -0.0038(13) -0.0245(13)
C2 0.0426(17) 0.0659(18) 0.0512(17) -0.0082(14) -0.0117(14) -0.0169(14)
C3 0.0462(17) 0.0564(16) 0.0400(15) 0.0037(12) -0.0119(13) -0.0106(13)
C4 0.0453(16) 0.0466(14) 0.0392(15) 0.0015(12) -0.0030(12) -0.0169(12)
C5 0.0344(14) 0.0404(13) 0.0339(13) -0.0014(10) -0.0016(11) -0.0105(10)
C6 0.0394(15) 0.0422(13) 0.0383(14) -0.0041(11) -0.0005(11) -0.0134(11)
C7 0.0516(18) 0.0478(15) 0.0522(17) 0.0032(13) -0.0070(14) -0.0252(13)
C8 0.0404(15) 0.0397(13) 0.0377(14) 0.0034(11) -0.0039(11) -0.0159(11)
C9 0.0338(14) 0.0434(13) 0.0336(13) 0.0009(11) 0.0007(11) -0.0144(11)
C10 0.0413(16) 0.0589(16) 0.0365(14) 0.0037(12) -0.0001(12) -0.0225(13)
C11 0.0416(16) 0.0445(14) 0.0530(17) 0.0027(12) -0.0013(13) -0.0161(12)
C12 0.0534(18) 0.0437(14) 0.0510(17) -0.0085(13) -0.0008(14) -0.0167(12)
C13 0.0486(17) 0.0517(15) 0.0384(14) -0.0019(12) -0.0037(12) -0.0173(12)
C14 0.086(3) 0.0584(18) 0.070(2) 0.0084(16) 0.0013(19) -0.0340(17)
C15 0.0320(13) 0.0374(13) 0.0424(15) -0.0002(11) -0.0077(11) -0.0079(10)
C16 0.0501(17) 0.0447(14) 0.0442(15) -0.0031(12) -0.0037(13) -0.0200(12)
C17 0.0532(18) 0.0496(15) 0.0408(15) -0.0042(12) -0.0022(13) -0.0164(13)
C18 0.0421(16) 0.0381(13) 0.0480(16) 0.0003(12) 0.0040(13) -0.0087(11)
C19 0.0604(19) 0.0438(15) 0.069(2) 0.0010(14) -0.0133(16) -0.0249(14)
C20 0.0563(19) 0.0504(15) 0.0534(17) -0.0014(13) -0.0169(15) -0.0197(14)

loop_
_atom_type_symbol
_atom_type_description
_atom_type_scat_dispersion_real
_atom_type_scat_dispersion_imag
_atom_type_scat_source
C C 0.0033 0.0016 'International Tables Vol C Tables 4.2.6.8 and 6.1.1.4'
H H 0.0000 0.0000 'International Tables Vol C Tables 4.2.6.8 and 6.1.1.4'
N N 0.0061 0.0033 'International Tables Vol C Tables 4.2.6.8 and 6.1.1.4'
O O 0.0106 0.0060 'International Tables Vol C Tables 4.2.6.8 and 6.1.1.4'
S S 0.1246 0.1234 'International Tables Vol C Tables 4.2.6.8 and 6.1.1.4'

loop_
_geom_angle_atom_site_label_1
_geom_angle_atom_site_label_2
_geom_angle_atom_site_label_3
_geom_angle
O2 S1 O3 120.77(13)
O2 S1 N1 106.56(10)
O2 S1 C15 107.23(12)
O3 S1 N1 107.92(11)
O3 S1 C15 106.18(11)
N1 S1 C15 107.59(12)
C8 O1 C7 112.56(19)
C8 N1 S1 119.32(15)
C8 N1 C13 118.35(19)
C13 N1 S1 122.30(16)
O4 N2 C18 117.1(3)
O5 N2 O4 124.8(3)
O5 N2 C18 118.1(3)
C2 C1 H1 120.1
C6 C1 H1 120.1
C6 C1 C2 119.8(3)
C1 C2 H2 119.9
C3 C2 C1 120.2(2)
C3 C2 H2 119.9
C2 C3 H3 119.9
C2 C3 C4 120.2(2)
C4 C3 H3 119.9
C3 C4 H4 119.6
C3 C4 C5 120.9(2)
C5 C4 H4 119.6
C4 C5 C6 118.2(2)
C4 C5 C9 124.5(2)
C6 C5 C9 117.2(2)
C1 C6 C5 120.7(2)
C1 C6 C7 121.7(2)
C5 C6 C7 117.5(2)
O1 C7 C6 112.13(19)
O1 C7 H7A 109.2
O1 C7 H7B 109.2
C6 C7 H7A 109.2
C6 C7 H7B 109.2
H7A C7 H7B 107.9
O1 C8 N1 112.6(2)
C9 C8 O1 125.9(2)
C9 C8 N1 121.2(2)
C5 C9 C10 123.4(2)
C8 C9 C5 117.6(2)
C8 C9 C10 118.9(2)
C9 C10 H10A 108.3
C9 C10 H10B 108.3
C9 C10 C11 116.0(2)
H10A C10 H10B 107.4
C11 C10 H10A 108.3
C11 C10 H10B 108.3
C12 C11 C10 124.4(2)
C12 C11 C14 121.4(3)
C14 C11 C10 114.2(2)
C11 C12 H12 114.9
C11 C12 C13 130.3(2)
C13 C12 H12 114.9
N1 C13 C12 113.8(2)
N1 C13 H13A 108.8
N1 C13 H13B 108.8
C12 C13 H13A 108.8
C12 C13 H13B 108.8
H13A C13 H13B 107.7
C11 C14 H14A 109.5
C11 C14 H14B 109.5
C11 C14 H14C 109.5
H14A C14 H14B 109.5
H14A C14 H14C 109.5
H14B C14 H14C 109.5
C16 C15 S1 119.77(19)
C16 C15 C20 120.7(3)
C20 C15 S1 119.51(19)
C15 C16 H16 120.3
C15 C16 C17 119.4(2)
C17 C16 H16 120.3
C16 C17 H17 120.5
C18 C17 C16 119.1(2)
C18 C17 H17 120.5
C17 C18 N2 118.4(2)
C17 C18 C19 122.0(3)
C19 C18 N2 119.6(2)
C18 C19 H19 120.4
C20 C19 C18 119.2(2)
C20 C19 H19 120.4
C15 C20 H20 120.2
C19 C20 C15 119.6(2)
C19 C20 H20 120.2

loop_
_geom_bond_atom_site_label_1
_geom_bond_atom_site_label_2
_geom_bond_distance
S1 O2 1.4217(17)
S1 O3 1.4245(19)
S1 N1 1.620(2)
S1 C15 1.768(3)
O1 C7 1.442(3)
O1 C8 1.361(3)
O4 N2 1.220(3)
O5 N2 1.216(3)
N1 C8 1.409(3)
N1 C13 1.466(3)
N2 C18 1.477(4)
C1 H1 0.9300
C1 C2 1.385(4)
C1 C6 1.378(3)
C2 H2 0.9300
C2 C3 1.372(4)
C3 H3 0.9300
C3 C4 1.379(3)
C4 H4 0.9300
C4 C5 1.388(3)
C5 C6 1.401(3)
C5 C9 1.467(3)
C6 C7 1.499(3)
C7 H7A 0.9700
C7 H7B 0.9700
C8 C9 1.331(3)
C9 C10 1.511(3)
C10 H10A 0.9700
C10 H10B 0.9700
C10 C11 1.520(3)
C11 C12 1.326(4)
C11 C14 1.503(4)
C12 H12 0.9300
C12 C13 1.494(4)
C13 H13A 0.9700
C13 H13B 0.9700
C14 H14A 0.9600
C14 H14B 0.9600
C14 H14C 0.9600
C15 C16 1.379(3)
C15 C20 1.388(4)
C16 H16 0.9300
C16 C17 1.385(4)
C17 H17 0.9300
C17 C18 1.367(4)
C18 C19 1.374(4)
C19 H19 0.9300
C19 C20 1.370(4)
C20 H20 0.9300
